data_7711269
loop_
_publ_author_name
'Zhou, Feiya'
'Gao, Fangxin'
'Chang, Qinghua'
'Yang, Xianfeng'
'Liang, Lili'

_publ_section_title
;
 Three metal complexes with a pyridyl Schiff base: cytotoxicity, migration
 and mechanism of apoptosis
;
_journal_name_full 'Dalton Transactions'
_journal_paper_doi 10.1039/D2DT02413F
_journal_year 2022
_chemical_formula_moiety 'C12.89 H14.78 Eu N6 O9, 0.11(H2 O)'
_chemical_formula_sum 'C12.89 H15 Eu N6 O9.11'
_chemical_formula_weight 551.69
_space_group_crystal_system monoclinic
_space_group_IT_number 15
_space_group_name_Hall '-C 2yc'
_space_group_name_H-M_alt 'C 1 2/c 1'
_atom_sites_solution_hydrogens mixed
_audit_creation_method SHELXL-2014/7
_audit_update_record
;
2021-10-18 deposited with the CCDC.	2022-09-16 downloaded from the CCDC.
;
_cell_angle_alpha 90
_cell_angle_beta 116.1130(10)
_cell_angle_gamma 90
_cell_formula_units_Z 8
_cell_length_a 19.7262(6)
_cell_length_b 14.0229(4)
_cell_length_c 15.5506(4)
_cell_measurement_reflns_used 5908
_cell_measurement_temperature 173(2)
_cell_measurement_theta_max 25.37
_cell_measurement_theta_min 2.91
_cell_volume 3862.51(19)
_computing_structure_refinement 'SHELXL-2014/7 (Sheldrick, 2014)'
_diffrn_ambient_temperature 173(2)
_diffrn_measured_fraction_theta_full 0.979
_diffrn_measured_fraction_theta_max 0.979
_diffrn_measurement_device_type 'PHOTON 2 CMOS detector'
_diffrn_measurement_method 'omega scan'
_diffrn_radiation_type MoK\a
_diffrn_radiation_wavelength 0.71073
_diffrn_reflns_av_R_equivalents 0.0282
_diffrn_reflns_av_unetI/netI 0.0268
_diffrn_reflns_Laue_measured_fraction_full 0.979
_diffrn_reflns_Laue_measured_fraction_max 0.979
_diffrn_reflns_limit_h_max 23
_diffrn_reflns_limit_h_min -23
_diffrn_reflns_limit_k_max 16
_diffrn_reflns_limit_k_min -16
_diffrn_reflns_limit_l_max 16
_diffrn_reflns_limit_l_min -18
_diffrn_reflns_number 11109
_diffrn_reflns_point_group_measured_fraction_full 0.979
_diffrn_reflns_point_group_measured_fraction_max 0.979
_diffrn_reflns_theta_full 25.242
_diffrn_reflns_theta_max 25.374
_diffrn_reflns_theta_min 2.905
_diffrn_source 'fine-focus sealed tube'
_exptl_absorpt_coefficient_mu 3.308
_exptl_absorpt_correction_T_max 0.7452
_exptl_absorpt_correction_T_min 0.6499
_exptl_absorpt_correction_type multi-scan
_exptl_absorpt_process_details 'SADABS (Bruker, 2014)'
_exptl_crystal_density_diffrn 1.897
_exptl_crystal_description block
_exptl_crystal_F_000 2162
_exptl_crystal_size_max 0.240
_exptl_crystal_size_mid 0.200
_exptl_crystal_size_min 0.140
_refine_diff_density_max 1.297
_refine_diff_density_min -1.108
_refine_diff_density_rms 0.122
_refine_ls_extinction_method none
_refine_ls_goodness_of_fit_ref 1.035
_refine_ls_hydrogen_treatment mixed
_refine_ls_matrix_type full
_refine_ls_number_parameters 273
_refine_ls_number_reflns 3478
_refine_ls_number_restraints 26
_refine_ls_restrained_S_all 1.032
_refine_ls_R_factor_all 0.0365
_refine_ls_R_factor_gt 0.0269
_refine_ls_shift/su_max 0.002
_refine_ls_shift/su_mean 0.000
_refine_ls_structure_factor_coef Fsqd
_refine_ls_weighting_details 'w=1/[\s^2^(Fo^2^)+(0.0362P)^2^+29.6836P] where P=(Fo^2^+2Fc^2^)/3'
_refine_ls_weighting_scheme calc
_refine_ls_wR_factor_gt 0.0654
_refine_ls_wR_factor_ref 0.0753
_reflns_Friedel_coverage 0.000
_reflns_number_gt 3006
_reflns_number_total 3478
_reflns_threshold_expression 'I > 2\s(I)'
_cod_data_source_file d2dt02413f2.cif
_cod_data_source_block 3
_cod_original_sg_symbol_H-M 'C 2/c'
_cod_database_code 7711269
_shelx_shelxl_version_number 2014/7
_shelx_space_group_comment
;
The symmetry employed for this shelxl refinement is uniquely defined
by the following loop, which should always be used as a source of
symmetry information in preference to the above space-group names.
They are only intended as comments.
;
_shelx_estimated_absorpt_t_min 0.504
_shelx_estimated_absorpt_t_max 0.655

loop_
_space_group_symop_operation_xyz
'x, y, z'
'-x, y, -z+1/2'
'x+1/2, y+1/2, z'
'-x+1/2, y+1/2, -z+1/2'
'-x, -y, -z'
'x, -y, z-1/2'
'-x+1/2, -y+1/2, -z'
'x+1/2, -y+1/2, z-1/2'

loop_
_atom_site_label
_atom_site_type_symbol
_atom_site_fract_x
_atom_site_fract_y
_atom_site_fract_z
_atom_site_U_iso_or_equiv
_atom_site_adp_type
_atom_site_occupancy
_atom_site_site_symmetry_order
_atom_site_calc_flag
_atom_site_refinement_flags_posn
_atom_site_refinement_flags_adp
_atom_site_refinement_flags_occupancy
_atom_site_disorder_assembly
_atom_site_disorder_group
C1 C 0.6159(2) 0.4673(3) 0.1747(3) 0.0172(9) Uani 1 1 d . . . . .
C2 C 0.8052(3) 0.4463(3) 0.2465(3) 0.0220(10) Uani 1 1 d . . . . .
H2 H 0.8078 0.3910 0.2129 0.026 Uiso 1 1 calc R U . . .
C3 C 0.4088(3) 0.4048(4) 0.0490(4) 0.0305(11) Uani 1 1 d . . . . .
H3 H 0.3646 0.4164 0.0573 0.037 Uiso 1 1 calc R U . . .
C4 C 0.4768(3) 0.4418(4) 0.1161(3) 0.0257(10) Uani 1 1 d . . . . .
H4 H 0.4785 0.4780 0.1687 0.031 Uiso 1 1 calc R U . . .
C5 C 0.5422(2) 0.4252(3) 0.1058(3) 0.0188(9) Uani 1 1 d . . . . .
C6 C 0.5353(3) 0.3731(3) 0.0268(3) 0.0211(10) Uani 1 1 d . . . . .
H6 H 0.5785 0.3610 0.0165 0.025 Uiso 1 1 calc R U . . .
C7 C 0.4657(2) 0.3386(3) -0.0373(3) 0.0211(9) Uani 1 1 d . . . . .
H7 H 0.4624 0.3027 -0.0908 0.025 Uiso 1 1 calc R U . . .
C8 C 0.8736(3) 0.4968(3) 0.3094(3) 0.0225(10) Uani 1 1 d . . . . .
C9 C 0.9439(3) 0.4663(4) 0.3196(4) 0.0290(11) Uani 1 1 d . . . . .
H9 H 0.9483 0.4105 0.2877 0.035 Uiso 1 1 calc R U . . .
C10 C 1.0073(3) 0.5185(4) 0.3770(4) 0.0365(13) Uani 1 1 d . . . . .
H10 H 1.0557 0.5002 0.3834 0.044 Uiso 1 1 calc R U . . .
C11 C 0.9994(3) 0.5975(4) 0.4249(4) 0.0375(13) Uani 1 1 d . . . . .
H11 H 1.0421 0.6347 0.4643 0.045 Uiso 1 1 calc R U . . .
C12 C 0.9274(3) 0.6218(4) 0.4142(4) 0.0309(12) Uani 1 1 d . . . . .
H12 H 0.9225 0.6748 0.4492 0.037 Uiso 1 1 calc R U . . .
Eu1 Eu 0.72806(2) 0.61993(2) 0.32700(2) 0.01514(9) Uani 1 1 d . . . . .
O9 O 0.72397(18) 0.6904(2) 0.1846(2) 0.0236(7) Uani 0.893(10) 1 d . U P A 1
H9A H 0.6815 0.6802 0.1370 0.028 Uiso 0.893(10) 1 d R U P A 1
C13 C 0.7757(3) 0.7407(4) 0.1598(4) 0.0313(15) Uani 0.893(10) 1 d . U P A 1
H13A H 0.7507 0.7577 0.0917 0.047 Uiso 0.893(10) 1 calc R U P A 1
H13B H 0.7924 0.7988 0.1985 0.047 Uiso 0.893(10) 1 calc R U P A 1
H13C H 0.8194 0.7001 0.1721 0.047 Uiso 0.893(10) 1 calc R U P A 1
O9' O 0.72397(18) 0.6904(2) 0.1846(2) 0.0236(7) Uani 0.107(10) 1 d . U P A 2
H9'B H 0.6868 0.6763 0.1340 0.028 Uiso 0.107(10) 1 d R U P A 2
H9'A H 0.7597 0.7232 0.1857 0.028 Uiso 0.107(10) 1 d R U P A 2
O10' O 0.8510(16) 0.740(2) 0.205(2) 0.024(8) Uiso 0.107(10) 1 d . U P A 2
H10A H 0.8479 0.7889 0.1721 0.028 Uiso 0.107(10) 1 d R U P A 2
H10B H 0.8574 0.6961 0.1696 0.028 Uiso 0.107(10) 1 d R U P A 2
N1 N 0.6771(2) 0.4289(3) 0.1742(3) 0.0201(8) Uani 1 1 d . . . . .
N2 N 0.7413(2) 0.4778(3) 0.2373(3) 0.0179(8) Uani 1 1 d . . . . .
N3 N 0.4024(2) 0.3537(3) -0.0268(3) 0.0246(9) Uani 1 1 d . . . . .
N4 N 0.8646(2) 0.5738(3) 0.3568(3) 0.0227(8) Uani 1 1 d . . . . .
N5 N 0.7856(2) 0.5125(3) 0.5057(3) 0.0249(9) Uani 1 1 d . . . . .
N6 N 0.6095(2) 0.7314(3) 0.3488(3) 0.0210(8) Uani 1 1 d . . . . .
O1 O 0.61598(16) 0.5367(2) 0.2277(2) 0.0204(7) Uani 1 1 d . . . . .
O2 O 0.74179(19) 0.4766(2) 0.4240(2) 0.0266(7) Uani 1 1 d . . . . .
O3 O 0.80318(19) 0.5990(2) 0.5063(2) 0.0269(7) Uani 1 1 d . . . . .
O4 O 0.8096(2) 0.4643(3) 0.5789(3) 0.0424(10) Uani 1 1 d . . . . .
O5 O 0.62169(18) 0.7407(2) 0.2760(2) 0.0228(7) Uani 1 1 d . . . . .
O6 O 0.65192(18) 0.6694(2) 0.4118(2) 0.0226(7) Uani 1 1 d . . . . .
O7 O 0.56190(19) 0.7769(3) 0.3609(3) 0.0310(8) Uani 1 1 d . . . . .
O8 O 0.79336(18) 0.7652(2) 0.3953(2) 0.0195(6) Uani 1 1 d D . . . .
H8A H 0.803(3) 0.814(2) 0.374(3) 0.023 Uiso 1 1 d D U . . .
H8B H 0.805(3) 0.778(4) 0.4513(18) 0.023 Uiso 1 1 d D U . . .

loop_
_atom_site_aniso_label
_atom_site_aniso_U_11
_atom_site_aniso_U_22
_atom_site_aniso_U_33
_atom_site_aniso_U_23
_atom_site_aniso_U_13
_atom_site_aniso_U_12
C1 0.019(2) 0.015(2) 0.015(2) -0.0004(16) 0.0052(17) 0.0032(17)
C2 0.022(2) 0.019(2) 0.023(2) -0.0038(18) 0.0080(19) 0.0036(18)
C3 0.020(3) 0.044(3) 0.027(3) -0.001(2) 0.010(2) 0.001(2)
C4 0.022(2) 0.034(3) 0.021(2) -0.007(2) 0.0098(19) -0.003(2)
C5 0.019(2) 0.017(2) 0.017(2) 0.0014(17) 0.0055(18) -0.0015(17)
C6 0.018(2) 0.024(2) 0.019(2) -0.0008(17) 0.0053(18) 0.0056(18)
C7 0.018(2) 0.023(2) 0.015(2) -0.0027(17) 0.0011(17) 0.0001(18)
C8 0.020(2) 0.023(2) 0.021(2) -0.0014(18) 0.0064(19) 0.0038(19)
C9 0.021(2) 0.030(3) 0.034(3) -0.009(2) 0.010(2) 0.002(2)
C10 0.017(2) 0.047(3) 0.042(3) -0.011(3) 0.009(2) -0.003(2)
C11 0.020(3) 0.049(3) 0.038(3) -0.017(3) 0.009(2) -0.009(2)
C12 0.020(2) 0.031(3) 0.037(3) -0.011(2) 0.008(2) -0.005(2)
Eu1 0.01524(13) 0.01528(13) 0.01387(13) -0.00159(8) 0.00548(9) -0.00033(8)
O9 0.0196(16) 0.0308(18) 0.0173(16) 0.0019(13) 0.0051(13) -0.0055(13)
C13 0.035(3) 0.038(3) 0.031(3) -0.010(2) 0.023(3) -0.015(3)
O9' 0.0196(16) 0.0308(18) 0.0173(16) 0.0019(13) 0.0051(13) -0.0055(13)
N1 0.0181(19) 0.020(2) 0.0195(19) -0.0026(15) 0.0053(15) 0.0003(15)
N2 0.0207(19) 0.0154(18) 0.0139(18) -0.0029(14) 0.0041(15) -0.0017(15)
N3 0.018(2) 0.032(2) 0.019(2) 0.0007(17) 0.0028(15) -0.0024(17)
N4 0.021(2) 0.020(2) 0.024(2) -0.0046(16) 0.0064(16) -0.0008(16)
N5 0.023(2) 0.024(2) 0.029(2) 0.0063(17) 0.0126(17) 0.0039(17)
N6 0.021(2) 0.021(2) 0.020(2) -0.0048(15) 0.0084(16) -0.0036(16)
O1 0.0139(15) 0.0234(17) 0.0203(16) -0.0056(13) 0.0040(12) -0.0002(12)
O2 0.0324(19) 0.0211(17) 0.0239(18) -0.0005(13) 0.0101(15) -0.0059(14)
O3 0.0298(19) 0.0250(18) 0.0213(17) 0.0006(13) 0.0070(14) -0.0043(15)
O4 0.047(2) 0.046(2) 0.030(2) 0.0200(18) 0.0128(18) 0.0037(19)
O5 0.0241(17) 0.0272(18) 0.0168(16) 0.0010(13) 0.0088(13) 0.0022(13)
O6 0.0250(17) 0.0228(17) 0.0210(17) 0.0032(13) 0.0111(14) 0.0060(13)
O7 0.0241(18) 0.037(2) 0.036(2) -0.0034(16) 0.0165(16) 0.0084(16)
O8 0.0265(17) 0.0144(15) 0.0159(16) -0.0018(12) 0.0079(13) -0.0064(13)

loop_
_atom_type_symbol
_atom_type_description
_atom_type_scat_dispersion_real
_atom_type_scat_dispersion_imag
_atom_type_scat_source
C C 0.0033 0.0016 'International Tables Vol C Tables 4.2.6.8 and 6.1.1.4'
H H 0.0000 0.0000 'International Tables Vol C Tables 4.2.6.8 and 6.1.1.4'
N N 0.0061 0.0033 'International Tables Vol C Tables 4.2.6.8 and 6.1.1.4'
O O 0.0106 0.0060 'International Tables Vol C Tables 4.2.6.8 and 6.1.1.4'
Eu Eu -0.1578 3.6682 'International Tables Vol C Tables 4.2.6.8 and 6.1.1.4'

loop_
_geom_angle_atom_site_label_1
_geom_angle_atom_site_label_2
_geom_angle_atom_site_label_3
_geom_angle
_geom_angle_site_symmetry_1
_geom_angle_site_symmetry_3
_geom_angle_publ_flag
O1 C1 N1 124.9(4) . . ?
O1 C1 C5 119.3(4) . . ?
N1 C1 C5 115.8(4) . . ?
O1 C1 Eu1 38.4(2) . . ?
N1 C1 Eu1 86.7(3) . . ?
C5 C1 Eu1 157.1(3) . . ?
N2 C2 C8 118.9(4) . . ?
N2 C2 H2 120.5 . . ?
C8 C2 H2 120.5 . . ?
N3 C3 C4 123.4(5) . . ?
N3 C3 H3 118.3 . . ?
C4 C3 H3 118.3 . . ?
C3 C4 C5 119.3(4) . . ?
C3 C4 H4 120.3 . . ?
C5 C4 H4 120.3 . . ?
C6 C5 C4 117.2(4) . . ?
C6 C5 C1 122.0(4) . . ?
C4 C5 C1 120.7(4) . . ?
C7 C6 C5 120.2(4) . . ?
C7 C6 H6 119.9 . . ?
C5 C6 H6 119.9 . . ?
N3 C7 C6 122.6(4) . . ?
N3 C7 H7 118.7 . . ?
C6 C7 H7 118.7 . . ?
N4 C8 C9 122.9(4) . . ?
N4 C8 C2 116.4(4) . . ?
C9 C8 C2 120.6(4) . . ?
C10 C9 C8 118.8(5) . . ?
C10 C9 H9 120.6 . . ?
C8 C9 H9 120.6 . . ?
C11 C10 C9 119.2(5) . . ?
C11 C10 H10 120.4 . . ?
C9 C10 H10 120.4 . . ?
C10 C11 C12 118.7(5) . . ?
C10 C11 H11 120.6 . . ?
C12 C11 H11 120.6 . . ?
N4 C12 C11 123.2(5) . . ?
N4 C12 H12 118.4 . . ?
C11 C12 H12 118.4 . . ?
O1 Eu1 O9' 87.63(11) . . ?
O1 Eu1 O9 87.63(11) . . ?
O1 Eu1 O8 150.76(11) . . ?
O9' Eu1 O8 81.47(11) . . ?
O9 Eu1 O8 81.47(11) . . ?
O1 Eu1 O2 79.42(11) . . ?
O9' Eu1 O2 148.87(11) . . ?
O9 Eu1 O2 148.87(11) . . ?
O8 Eu1 O2 122.11(11) . . ?
O1 Eu1 O6 82.86(10) . . ?
O9' Eu1 O6 126.26(11) . . ?
O9 Eu1 O6 126.26(11) . . ?
O8 Eu1 O6 81.97(11) . . ?
O2 Eu1 O6 80.33(11) . . ?
O1 Eu1 N2 62.80(11) . . ?
O9' Eu1 N2 77.48(11) . . ?
O9 Eu1 N2 77.48(11) . . ?
O8 Eu1 N2 138.97(12) . . ?
O2 Eu1 N2 71.41(12) . . ?
O6 Eu1 N2 138.47(11) . . ?
O1 Eu1 O3 125.84(11) . . ?
O9' Eu1 O3 146.21(11) . . ?
O9 Eu1 O3 146.21(11) . . ?
O8 Eu1 O3 70.75(11) . . ?
O2 Eu1 O3 51.41(11) . . ?
O6 Eu1 O3 69.32(11) . . ?
N2 Eu1 O3 111.46(11) . . ?
O1 Eu1 O5 73.72(10) . . ?
O9' Eu1 O5 75.43(11) . . ?
O9 Eu1 O5 75.43(11) . . ?
O8 Eu1 O5 77.30(11) . . ?
O2 Eu1 O5 126.23(11) . . ?
O6 Eu1 O5 51.10(10) . . ?
N2 Eu1 O5 129.06(11) . . ?
O3 Eu1 O5 115.10(11) . . ?
O1 Eu1 N4 125.97(11) . . ?
O9' Eu1 N4 83.01(12) . . ?
O9 Eu1 N4 83.01(12) . . ?
O8 Eu1 N4 79.66(11) . . ?
O2 Eu1 N4 82.05(12) . . ?
O6 Eu1 N4 142.29(11) . . ?
N2 Eu1 N4 63.21(12) . . ?
O3 Eu1 N4 73.60(12) . . ?
O5 Eu1 N4 150.39(11) . . ?
O1 Eu1 N5 103.09(11) . . ?
O9' Eu1 N5 159.30(11) . . ?
O9 Eu1 N5 159.30(11) . . ?
O8 Eu1 N5 96.25(11) . . ?
O2 Eu1 N5 25.88(11) . . ?
O6 Eu1 N5 73.26(10) . . ?
N2 Eu1 N5 91.57(11) . . ?
O3 Eu1 N5 25.53(11) . . ?
O5 Eu1 N5 124.35(10) . . ?
N4 Eu1 N5 76.36(12) . . ?
O1 Eu1 N6 77.13(10) . . ?
O9' Eu1 N6 100.45(11) . . ?
O9 Eu1 N6 100.45(11) . . ?
O8 Eu1 N6 78.30(11) . . ?
O2 Eu1 N6 103.99(11) . . ?
O6 Eu1 N6 25.95(10) . . ?
N2 Eu1 N6 139.90(11) . . ?
O3 Eu1 N6 92.54(11) . . ?
O5 Eu1 N6 25.15(10) . . ?
N4 Eu1 N6 156.88(11) . . ?
N5 Eu1 N6 99.20(11) . . ?
O1 Eu1 H9A 71.6 . . ?
O9 Eu1 H9A 16.4 . . ?
O8 Eu1 H9A 94.2 . . ?
O2 Eu1 H9A 142.1 . . ?
O6 Eu1 H9A 118.6 . . ?
N2 Eu1 H9A 73.8 . . ?
O3 Eu1 H9A 162.5 . . ?
O5 Eu1 H9A 68.2 . . ?
N4 Eu1 H9A 95.5 . . ?
N5 Eu1 H9A 165.3 . . ?
N6 Eu1 H9A 93.0 . . ?
C13 O9 Eu1 135.9(3) . . ?
C13 O9 H9A 113.3 . . ?
Eu1 O9 H9A 110.7 . . ?
O9 C13 H13A 109.5 . . ?
O9 C13 H13B 109.5 . . ?
H13A C13 H13B 109.5 . . ?
O9 C13 H13C 109.5 . . ?
H13A C13 H13C 109.5 . . ?
H13B C13 H13C 109.5 . . ?
Eu1 O9' H9'B 115.7 . . ?
Eu1 O9' H9'A 121.5 . . ?
H9'B O9' H9'A 122.6 . . ?
H10A O10' H10B 100.2 . . ?
C1 N1 N2 110.1(4) . . ?
C2 N2 N1 117.0(4) . . ?
C2 N2 Eu1 123.2(3) . . ?
N1 N2 Eu1 119.7(3) . . ?
C3 N3 C7 117.3(4) . . ?
C12 N4 C8 117.0(4) . . ?
C12 N4 Eu1 124.8(3) . . ?
C8 N4 Eu1 118.2(3) . . ?
O4 N5 O3 122.1(4) . . ?
O4 N5 O2 121.3(4) . . ?
O3 N5 O2 116.6(4) . . ?
O4 N5 Eu1 177.6(3) . . ?
O3 N5 Eu1 60.0(2) . . ?
O2 N5 Eu1 56.6(2) . . ?
O7 N6 O5 123.3(4) . . ?
O7 N6 O6 121.1(4) . . ?
O5 N6 O6 115.6(4) . . ?
O7 N6 Eu1 177.9(3) . . ?
O5 N6 Eu1 58.7(2) . . ?
O6 N6 Eu1 56.95(19) . . ?
C1 O1 Eu1 122.2(3) . . ?
N5 O2 Eu1 97.6(2) . . ?
N5 O3 Eu1 94.4(3) . . ?
N6 O5 Eu1 96.2(2) . . ?
N6 O6 Eu1 97.1(2) . . ?
Eu1 O8 H8A 135(4) . . ?
Eu1 O8 H8B 120(4) . . ?
H8A O8 H8B 105(5) . . ?

loop_
_geom_bond_atom_site_label_1
_geom_bond_atom_site_label_2
_geom_bond_distance
_geom_bond_site_symmetry_2
_geom_bond_publ_flag
C1 O1 1.273(5) . ?
C1 N1 1.326(6) . ?
C1 C5 1.496(6) . ?
C1 Eu1 3.236(4) . ?
C2 N2 1.282(6) . ?
C2 C8 1.455(6) . ?
C2 H2 0.9500 . ?
C3 N3 1.336(7) . ?
C3 C4 1.386(7) . ?
C3 H3 0.9500 . ?
C4 C5 1.389(6) . ?
C4 H4 0.9500 . ?
C5 C6 1.384(6) . ?
C6 C7 1.381(6) . ?
C6 H6 0.9500 . ?
C7 N3 1.345(6) . ?
C7 H7 0.9500 . ?
C8 N4 1.362(6) . ?
C8 C9 1.392(7) . ?
C9 C10 1.383(7) . ?
C9 H9 0.9500 . ?
C10 C11 1.382(8) . ?
C10 H10 0.9500 . ?
C11 C12 1.398(7) . ?
C11 H11 0.9500 . ?
C12 N4 1.346(6) . ?
C12 H12 0.9500 . ?
Eu1 O1 2.373(3) . ?
Eu1 O9' 2.394(3) . ?
Eu1 O9 2.394(3) . ?
Eu1 O8 2.394(3) . ?
Eu1 O2 2.454(3) . ?
Eu1 O6 2.494(3) . ?
Eu1 N2 2.512(4) . ?
Eu1 O3 2.533(3) . ?
Eu1 O5 2.537(3) . ?
Eu1 N4 2.606(4) . ?
Eu1 N5 2.916(4) . ?
Eu1 N6 2.953(4) . ?
Eu1 H9A 2.8102 . ?
O9 C13 1.425(6) . ?
O9 H9A 0.8504 . ?
C13 H13A 0.9800 . ?
C13 H13B 0.9800 . ?
C13 H13C 0.9800 . ?
O9' H9'B 0.8296 . ?
O9' H9'A 0.8355 . ?
O10' H10A 0.8377 . ?
O10' H10B 0.8793 . ?
N1 N2 1.395(5) . ?
N5 O4 1.226(5) . ?
N5 O3 1.260(5) . ?
N5 O2 1.284(5) . ?
N6 O7 1.217(5) . ?
N6 O5 1.262(5) . ?
N6 O6 1.302(5) . ?
O8 H8A 0.82(2) . ?
O8 H8B 0.817(19) . ?
